data_7046409
loop_
_publ_author_name
'Luo, Jian'
'Ao, Yu-Fei'
'Malm, Christian'
'Hunger, Johannes'
'Wang, Qi-Qiang'
'Wang, De-Xian'

_publ_section_title
;
 Tritopic ion-pair receptors based on anion-\p interactions for selective
 CaX<sub>2</sub> binding.
;
_journal_issue 24
_journal_name_full 'Dalton transactions (Cambridge, England : 2003)'
_journal_page_first 7883
_journal_page_last 7887
_journal_paper_doi 10.1039/c8dt01727a
_journal_volume 47
_journal_year 2018
_chemical_formula_moiety 'C23 H28 Br2 Ca Cl2 N6 O9, H2 O'
_chemical_formula_sum 'C23 H30 Br2 Ca Cl2 N6 O10'
_chemical_formula_weight 821.33
_space_group_crystal_system monoclinic
_space_group_IT_number 14
_space_group_name_Hall '-P 2ybc'
_space_group_name_H-M_alt 'P 1 21/c 1'
_symmetry_space_group_name_Hall '-P 2ybc'
_symmetry_space_group_name_H-M 'P 1 21/c 1'
_atom_sites_solution_hydrogens mixed
_atom_sites_solution_primary dual
_audit_creation_date 2017-09-14
_audit_creation_method
;
Olex2 1.2
(compiled 2017.08.10 svn.r3458 for OlexSys, GUI svn.r5381)
;
_audit_update_record
;
2018-03-28 deposited with the CCDC.
2018-05-17 downloaded from the CCDC.
;
_cell_angle_alpha 90
_cell_angle_beta 103.521(2)
_cell_angle_gamma 90
_cell_formula_units_Z 4
_cell_length_a 18.081(4)
_cell_length_b 7.8133(15)
_cell_length_c 23.448(5)
_cell_measurement_reflns_used 9821
_cell_measurement_temperature 173(2)
_cell_measurement_theta_max 27.4838
_cell_measurement_theta_min 1.1583
_cell_volume 3220.7(12)
_computing_cell_refinement 'CrystalClear (Rigaku Inc., 2007)'
_computing_data_collection 'CrystalClear (Rigaku Inc., 2007)'
_computing_data_reduction 'CrystalClear (Rigaku Inc., 2007)'
_computing_molecular_graphics 'Olex2 (Dolomanov et al., 2009)'
_computing_publication_material 'CIFTAB (Sheldrick, 2013)'
_computing_structure_refinement 'ShelXL (Sheldrick, 2015)'
_computing_structure_solution 'ShelXT (Sheldrick, 2015)'
_diffrn_ambient_temperature 173.15
_diffrn_measured_fraction_theta_full 0.988
_diffrn_measured_fraction_theta_max 0.982
_diffrn_measurement_device_type 'MM007-HF CCD(Saturn 724+)'
_diffrn_measurement_method '\w scans at fixed \c = 45\%'
_diffrn_radiation_monochromator Confocal
_diffrn_radiation_type MoK\a
_diffrn_radiation_wavelength 0.71073
_diffrn_reflns_av_R_equivalents 0.0320
_diffrn_reflns_av_unetI/netI 0.0323
_diffrn_reflns_Laue_measured_fraction_full 0.988
_diffrn_reflns_Laue_measured_fraction_max 0.982
_diffrn_reflns_limit_h_max 23
_diffrn_reflns_limit_h_min -23
_diffrn_reflns_limit_k_max 9
_diffrn_reflns_limit_k_min -10
_diffrn_reflns_limit_l_max 30
_diffrn_reflns_limit_l_min -30
_diffrn_reflns_number 21205
_diffrn_reflns_point_group_measured_fraction_full 0.988
_diffrn_reflns_point_group_measured_fraction_max 0.982
_diffrn_reflns_theta_full 25.242
_diffrn_reflns_theta_max 27.498
_diffrn_reflns_theta_min 1.888
_diffrn_source 'Rotating Anode'
_exptl_absorpt_coefficient_mu 2.903
_exptl_absorpt_correction_T_max 1.0000
_exptl_absorpt_correction_T_min 0.7606
_exptl_absorpt_correction_type multi-scan
_exptl_absorpt_process_details 'CrystalClear (Rigaku Inc., 2007)'
_exptl_crystal_colour colorless
_exptl_crystal_density_diffrn 1.694
_exptl_crystal_description block
_exptl_crystal_F_000 1656
_exptl_crystal_size_max 0.232
_exptl_crystal_size_mid 0.166
_exptl_crystal_size_min 0.147
_refine_diff_density_max 1.189
_refine_diff_density_min -0.442
_refine_diff_density_rms 0.077
_refine_ls_extinction_method none
_refine_ls_goodness_of_fit_ref 1.078
_refine_ls_hydrogen_treatment mixed
_refine_ls_matrix_type full
_refine_ls_number_parameters 404
_refine_ls_number_reflns 7261
_refine_ls_number_restraints 3
_refine_ls_restrained_S_all 1.078
_refine_ls_R_factor_all 0.0405
_refine_ls_R_factor_gt 0.0365
_refine_ls_shift/su_max 0.002
_refine_ls_shift/su_mean 0.000
_refine_ls_structure_factor_coef Fsqd
_refine_ls_weighting_details 'w=1/[\s^2^(Fo^2^)+(0.0411P)^2^+2.8904P] where P=(Fo^2^+2Fc^2^)/3'
_refine_ls_weighting_scheme calc
_refine_ls_wR_factor_gt 0.0873
_refine_ls_wR_factor_ref 0.0903
_reflns_Friedel_coverage 0.000
_reflns_number_gt 6680
_reflns_number_total 7261
_reflns_threshold_expression 'I > 2\s(I)'
_cod_data_source_file c8dt01727a2.cif
_cod_data_source_block mx6282e
_cod_depositor_comments 'Adding full bibliography for 7046407--7046410.cif.'
_cod_original_cell_volume 3220.7(11)
_cod_database_code 7046409
_shelx_shelxl_version_number 2016/6
_shelx_space_group_comment
;
The symmetry employed for this shelxl refinement is uniquely defined
by the following loop, which should always be used as a source of
symmetry information in preference to the above space-group names.
They are only intended as comments.
;
_shelx_estimated_absorpt_t_max 0.675
_shelx_estimated_absorpt_t_min 0.552
_olex2_refinement_description
;
1. Fixed Uiso
 At 1.2 times of:
  All C(H) groups, All C(H,H) groups
 At 1.5 times of:
  All C(H,H,H) groups, All O(H) groups, All O(H,H) groups
2. Restrained distances
 O9-H9
 0.85 with sigma of 0.01
 C23-H9
 1.891852 with sigma of 0.02
 Ca1-H9
 2.823801 with sigma of 0.02
3.a Free rotating group:
 O10(H10C,H10D)
3.b Secondary CH2 refined with riding coordinates:
 C4(H4A,H4B), C5(H5A,H5B), C6(H6A,H6B), C7(H7A,H7B), C8(H8A,H8B), C9(H9A,H9B),
 C10(H10A,H10B), C11(H11A,H11B), C12(H12A,H12B), C13(H13A,H13B)
3.c Aromatic/amide H refined with riding coordinates:
 C18(H18), C19(H19), C20(H20), C22(H22)
3.d Idealised Me refined as rotating group:
 C23(H23A,H23B,H23C)
;
_olex2_submission_special_instructions 'No special instructions were received'

loop_
_space_group_symop_operation_xyz
'x, y, z'
'-x, y+1/2, -z+1/2'
'-x, -y, -z'
'x, -y-1/2, z-1/2'

loop_
_atom_site_label
_atom_site_type_symbol
_atom_site_fract_x
_atom_site_fract_y
_atom_site_fract_z
_atom_site_U_iso_or_equiv
_atom_site_adp_type
_atom_site_occupancy
_atom_site_site_symmetry_order
_atom_site_calc_flag
_atom_site_refinement_flags_posn
Br1 Br 0.74540(2) 0.61935(3) 0.67532(2) 0.03257(8) Uani 1 1 d .
Br2 Br 0.53592(2) 1.17657(3) 0.64049(2) 0.03449(8) Uani 1 1 d .
Ca1 Ca 0.64007(3) 0.89612(6) 0.65280(2) 0.02375(11) Uani 1 1 d D
Cl1 Cl 0.71696(5) 0.08395(9) 0.38997(3) 0.04189(17) Uani 1 1 d .
Cl2 Cl 0.87769(5) 0.71436(11) 0.91154(3) 0.04893(19) Uani 1 1 d .
O1 O 0.90757(11) 0.3713(3) 0.53829(8) 0.0395(5) Uani 1 1 d .
O2 O 0.67735(11) 0.6345(3) 0.46845(8) 0.0355(4) Uani 1 1 d .
O3 O 0.59282(11) 0.8525(2) 0.54519(7) 0.0319(4) Uani 1 1 d .
O4 O 0.54018(10) 0.6865(2) 0.62718(8) 0.0313(4) Uani 1 1 d .
O5 O 0.59677(11) 0.7928(2) 0.73775(8) 0.0326(4) Uani 1 1 d .
O6 O 0.70493(10) 1.0329(2) 0.74514(7) 0.0282(4) Uani 1 1 d .
O7 O 0.85766(11) 1.1241(2) 0.75120(8) 0.0337(4) Uani 1 1 d .
O8 O 0.94864(11) 0.5934(2) 0.73076(7) 0.0310(4) Uani 1 1 d .
O9 O 0.73253(12) 1.0498(3) 0.61621(9) 0.0409(5) Uani 1 1 d D
H9 H 0.7180(12) 1.151(2) 0.6055(16) 0.061 Uiso 1 1 d DR
N1 N 0.81760(13) 0.2420(3) 0.46987(9) 0.0352(5) Uani 1 1 d .
N2 N 0.69842(13) 0.3785(3) 0.43392(9) 0.0335(5) Uani 1 1 d .
N3 N 0.79495(12) 0.5165(3) 0.50670(9) 0.0301(5) Uani 1 1 d .
N4 N 0.86433(12) 0.9299(3) 0.82620(9) 0.0323(5) Uani 1 1 d .
N5 N 0.91652(13) 0.6571(3) 0.81392(9) 0.0318(5) Uani 1 1 d .
N6 N 0.90546(12) 0.8678(3) 0.73906(9) 0.0278(4) Uani 1 1 d .
C1 C 0.83689(15) 0.3799(4) 0.50401(10) 0.0315(5) Uani 1 1 d .
C2 C 0.74823(16) 0.2549(4) 0.43687(10) 0.0328(6) Uani 1 1 d .
C3 C 0.72569(15) 0.5071(3) 0.47053(10) 0.0297(5) Uani 1 1 d .
C4 C 0.70273(15) 0.7810(4) 0.50535(11) 0.0323(5) Uani 1 1 d .
H4A H 0.742951 0.842926 0.491433 0.039 Uiso 1 1 calc R
H4B H 0.723823 0.743845 0.546286 0.039 Uiso 1 1 calc R
C5 C 0.63485(16) 0.8964(3) 0.50235(10) 0.0326(6) Uani 1 1 d .
H5A H 0.652513 1.016328 0.508629 0.039 Uiso 1 1 calc R
H5B H 0.600764 0.888546 0.462700 0.039 Uiso 1 1 calc R
C6 C 0.54046(16) 0.7140(4) 0.52728(12) 0.0380(6) Uani 1 1 d .
H6A H 0.568483 0.605162 0.527183 0.046 Uiso 1 1 calc R
H6B H 0.509210 0.734716 0.487209 0.046 Uiso 1 1 calc R
C7 C 0.49089(16) 0.7042(4) 0.56993(12) 0.0385(6) Uani 1 1 d .
H7A H 0.459840 0.809356 0.567863 0.046 Uiso 1 1 calc R
H7B H 0.456236 0.604637 0.560952 0.046 Uiso 1 1 calc R
C8 C 0.50094(16) 0.6421(4) 0.67139(13) 0.0380(6) Uani 1 1 d .
H8A H 0.474031 0.531757 0.661787 0.046 Uiso 1 1 calc R
H8B H 0.463097 0.731363 0.674263 0.046 Uiso 1 1 calc R
C9 C 0.55934(17) 0.6284(4) 0.72791(13) 0.0382(6) Uani 1 1 d .
H9A H 0.534915 0.600541 0.760400 0.046 Uiso 1 1 calc R
H9B H 0.596548 0.537357 0.725413 0.046 Uiso 1 1 calc R
C10 C 0.65420(17) 0.8040(4) 0.79092(11) 0.0383(6) Uani 1 1 d .
H10A H 0.696859 0.725979 0.789447 0.046 Uiso 1 1 calc R
H10B H 0.633114 0.771178 0.824713 0.046 Uiso 1 1 calc R
C11 C 0.68144(16) 0.9858(4) 0.79719(11) 0.0375(6) Uani 1 1 d .
H11A H 0.639980 1.062156 0.802737 0.045 Uiso 1 1 calc R
H11B H 0.724625 0.997033 0.831813 0.045 Uiso 1 1 calc R
C12 C 0.72861(16) 1.2080(3) 0.74521(12) 0.0340(6) Uani 1 1 d .
H12A H 0.695147 1.279684 0.763316 0.041 Uiso 1 1 calc R
H12B H 0.722858 1.246883 0.704216 0.041 Uiso 1 1 calc R
C13 C 0.81032(16) 1.2329(4) 0.77838(12) 0.0365(6) Uani 1 1 d .
H13A H 0.825315 1.354280 0.776492 0.044 Uiso 1 1 calc R
H13B H 0.816392 1.201046 0.820085 0.044 Uiso 1 1 calc R
C14 C 0.87553(14) 0.9696(3) 0.77357(11) 0.0289(5) Uani 1 1 d .
C15 C 0.88740(15) 0.7737(4) 0.84255(11) 0.0319(5) Uani 1 1 d .
C16 C 0.92215(14) 0.7147(3) 0.76127(10) 0.0278(5) Uani 1 1 d .
C17 C 0.95525(14) 0.6223(3) 0.67311(11) 0.0283(5) Uani 1 1 d .
C18 C 0.99511(16) 0.7571(4) 0.65764(12) 0.0369(6) Uani 1 1 d .
H18 H 1.015876 0.843423 0.685302 0.044 Uiso 1 1 calc R
C19 C 1.00430(19) 0.7643(4) 0.60059(13) 0.0456(7) Uani 1 1 d .
H19 H 1.031886 0.856458 0.589140 0.055 Uiso 1 1 calc R
C20 C 0.97400(18) 0.6395(4) 0.56020(12) 0.0415(7) Uani 1 1 d .
H20 H 0.980546 0.644579 0.521201 0.050 Uiso 1 1 calc R
C21 C 0.93410(15) 0.5076(4) 0.57778(11) 0.0335(6) Uani 1 1 d .
C22 C 0.92388(14) 0.4947(3) 0.63379(11) 0.0306(5) Uani 1 1 d .
H22 H 0.896429 0.402163 0.645149 0.037 Uiso 1 1 calc R
C23 C 0.80862(19) 1.0286(4) 0.61154(13) 0.0482(8) Uani 1 1 d D
H23A H 0.812216 1.055225 0.571430 0.072 Uiso 1 1 calc GR
H23B H 0.824533 0.909981 0.620879 0.072 Uiso 1 1 calc GR
H23C H 0.841798 1.105937 0.639059 0.072 Uiso 1 1 calc GR
O10 O 0.66268(17) 1.3515(3) 0.57300(11) 0.0555(6) Uani 1 1 d .
H10C H 0.686267 1.430548 0.594797 0.083 Uiso 1 1 d G
H10D H 0.623384 1.335543 0.586310 0.083 Uiso 1 1 d G

loop_
_atom_site_aniso_label
_atom_site_aniso_U_11
_atom_site_aniso_U_22
_atom_site_aniso_U_33
_atom_site_aniso_U_23
_atom_site_aniso_U_13
_atom_site_aniso_U_12
Br1 0.02724(14) 0.02741(14) 0.04293(15) 0.00171(10) 0.00793(10) 0.00314(10)
Br2 0.03864(16) 0.03108(15) 0.03226(13) 0.00018(10) 0.00526(10) 0.00997(11)
Ca1 0.0254(2) 0.0226(2) 0.0233(2) -0.00025(17) 0.00582(17) -0.00046(19)
Cl1 0.0563(4) 0.0365(4) 0.0310(3) -0.0051(3) 0.0063(3) -0.0053(3)
Cl2 0.0636(5) 0.0540(5) 0.0336(3) 0.0004(3) 0.0202(3) 0.0018(4)
O1 0.0348(11) 0.0446(12) 0.0364(10) -0.0140(8) 0.0027(8) 0.0098(9)
O2 0.0340(10) 0.0393(11) 0.0309(9) -0.0065(8) 0.0031(7) 0.0052(9)
O3 0.0336(10) 0.0322(10) 0.0289(9) -0.0057(7) 0.0050(7) 0.0001(8)
O4 0.0248(9) 0.0315(10) 0.0383(9) -0.0024(7) 0.0087(7) -0.0031(8)
O5 0.0357(10) 0.0314(10) 0.0328(9) 0.0056(7) 0.0124(7) -0.0001(8)
O6 0.0304(9) 0.0285(9) 0.0252(8) -0.0047(7) 0.0060(7) 0.0014(8)
O7 0.0338(10) 0.0240(9) 0.0427(10) -0.0028(7) 0.0077(8) 0.0054(8)
O8 0.0375(10) 0.0256(9) 0.0299(8) -0.0010(7) 0.0083(7) 0.0076(8)
O9 0.0461(12) 0.0364(11) 0.0427(11) 0.0012(9) 0.0155(9) -0.0089(10)
N1 0.0392(13) 0.0379(13) 0.0276(10) -0.0033(9) 0.0062(9) 0.0035(11)
N2 0.0358(12) 0.0393(13) 0.0261(10) -0.0022(9) 0.0084(9) -0.0017(10)
N3 0.0306(11) 0.0360(12) 0.0255(9) -0.0008(8) 0.0099(8) 0.0018(10)
N4 0.0286(11) 0.0332(12) 0.0344(11) -0.0068(9) 0.0057(9) 0.0011(10)
N5 0.0358(12) 0.0301(11) 0.0288(10) -0.0005(8) 0.0058(9) 0.0024(10)
N6 0.0248(11) 0.0263(11) 0.0307(10) -0.0027(8) 0.0036(8) 0.0011(9)
C1 0.0328(14) 0.0385(15) 0.0240(11) -0.0001(10) 0.0082(10) 0.0044(12)
C2 0.0426(15) 0.0359(14) 0.0214(11) 0.0000(10) 0.0102(10) -0.0025(12)
C3 0.0323(13) 0.0345(13) 0.0256(11) 0.0037(10) 0.0132(10) 0.0032(11)
C4 0.0328(14) 0.0358(14) 0.0273(11) -0.0010(10) 0.0050(10) -0.0003(12)
C5 0.0400(15) 0.0334(14) 0.0237(11) 0.0015(10) 0.0061(10) 0.0029(12)
C6 0.0342(15) 0.0411(16) 0.0350(13) -0.0091(11) 0.0005(11) -0.0051(13)
C7 0.0261(14) 0.0403(16) 0.0448(15) -0.0074(12) -0.0004(11) -0.0027(12)
C8 0.0317(14) 0.0337(14) 0.0550(17) -0.0033(12) 0.0234(13) -0.0044(12)
C9 0.0431(16) 0.0289(14) 0.0501(16) 0.0048(11) 0.0263(13) -0.0031(12)
C10 0.0417(16) 0.0493(17) 0.0274(12) 0.0082(11) 0.0152(11) 0.0074(14)
C11 0.0353(14) 0.0522(17) 0.0271(12) -0.0060(11) 0.0114(10) 0.0040(13)
C12 0.0341(14) 0.0262(13) 0.0386(13) -0.0063(10) 0.0022(11) 0.0062(11)
C13 0.0362(15) 0.0262(13) 0.0441(14) -0.0109(11) 0.0032(11) 0.0066(12)
C14 0.0216(12) 0.0261(12) 0.0370(12) -0.0052(10) 0.0026(9) 0.0000(10)
C15 0.0298(13) 0.0365(14) 0.0287(12) -0.0023(10) 0.0053(10) -0.0013(12)
C16 0.0244(12) 0.0286(12) 0.0292(11) -0.0036(9) 0.0037(9) 0.0002(10)
C17 0.0256(12) 0.0303(13) 0.0296(11) -0.0005(9) 0.0076(9) 0.0071(10)
C18 0.0361(15) 0.0358(15) 0.0391(14) -0.0057(11) 0.0091(11) -0.0033(12)
C19 0.0512(19) 0.0425(17) 0.0476(16) -0.0014(13) 0.0210(14) -0.0087(15)
C20 0.0465(17) 0.0486(17) 0.0320(13) 0.0012(12) 0.0143(12) 0.0049(14)
C21 0.0281(13) 0.0383(15) 0.0320(12) -0.0086(11) 0.0024(10) 0.0076(12)
C22 0.0257(12) 0.0299(13) 0.0368(13) -0.0031(10) 0.0085(10) 0.0036(11)
C23 0.056(2) 0.0484(18) 0.0408(15) 0.0058(13) 0.0123(14) -0.0107(16)
O10 0.0735(18) 0.0416(13) 0.0538(14) -0.0012(10) 0.0197(12) -0.0083(12)

loop_
_atom_type_symbol
_atom_type_description
_atom_type_scat_dispersion_real
_atom_type_scat_dispersion_imag
_atom_type_scat_source
C C 0.0033 0.0016 'International Tables Vol C Tables 4.2.6.8 and 6.1.1.4'
H H 0.0000 0.0000 'International Tables Vol C Tables 4.2.6.8 and 6.1.1.4'
Br Br -0.2901 2.4595 'International Tables Vol C Tables 4.2.6.8 and 6.1.1.4'
Ca Ca 0.2262 0.3064 'International Tables Vol C Tables 4.2.6.8 and 6.1.1.4'
Cl Cl 0.1484 0.1585 'International Tables Vol C Tables 4.2.6.8 and 6.1.1.4'
N N 0.0061 0.0033 'International Tables Vol C Tables 4.2.6.8 and 6.1.1.4'
O O 0.0106 0.0060 'International Tables Vol C Tables 4.2.6.8 and 6.1.1.4'

loop_
_geom_angle_atom_site_label_1
_geom_angle_atom_site_label_2
_geom_angle_atom_site_label_3
_geom_angle
Br1 Ca1 Br2 175.246(19)
O3 Ca1 Br1 98.05(5)
O3 Ca1 Br2 86.61(4)
O4 Ca1 Br1 87.69(5)
O4 Ca1 Br2 93.34(5)
O4 Ca1 O3 66.08(6)
O4 Ca1 O5 67.29(6)
O4 Ca1 O6 133.83(6)
O5 Ca1 Br1 85.75(5)
O5 Ca1 Br2 90.37(5)
O5 Ca1 O3 132.98(7)
O5 Ca1 O6 66.56(6)
O6 Ca1 Br1 90.35(4)
O6 Ca1 Br2 85.58(4)
O6 Ca1 O3 159.01(6)
O9 Ca1 Br1 87.38(6)
O9 Ca1 Br2 94.51(6)
O9 Ca1 O3 78.87(7)
O9 Ca1 O4 143.49(7)
O9 Ca1 O5 148.07(7)
O9 Ca1 O6 82.35(7)
C1 O1 C21 118.8(2)
C3 O2 C4 117.5(2)
C5 O3 Ca1 124.32(15)
C6 O3 Ca1 116.51(15)
C6 O3 C5 113.35(19)
C7 O4 Ca1 115.70(16)
C8 O4 Ca1 117.03(16)
C8 O4 C7 113.4(2)
C9 O5 Ca1 113.02(15)
C10 O5 Ca1 112.71(15)
C10 O5 C9 114.3(2)
C11 O6 Ca1 117.70(15)
C11 O6 C12 113.1(2)
C12 O6 Ca1 119.86(14)
C14 O7 C13 118.2(2)
C16 O8 C17 121.4(2)
Ca1 O9 H9 112.3(12)
C23 O9 Ca1 138.40(19)
C23 O9 H9 108.9(12)
C2 N1 C1 111.7(2)
C2 N2 C3 111.9(2)
C1 N3 C3 112.8(2)
C15 N4 C14 112.2(2)
C15 N5 C16 111.4(2)
C16 N6 C14 113.0(2)
N1 C1 O1 113.3(2)
N3 C1 O1 119.3(2)
N3 C1 N1 127.4(2)
N1 C2 Cl1 115.9(2)
N2 C2 Cl1 114.5(2)
N2 C2 N1 129.6(3)
O2 C3 N2 113.7(2)
O2 C3 N3 119.7(2)
N2 C3 N3 126.6(2)
O2 C4 H4A 110.2
O2 C4 H4B 110.2
O2 C4 C5 107.7(2)
H4A C4 H4B 108.5
C5 C4 H4A 110.2
C5 C4 H4B 110.2
O3 C5 C4 112.5(2)
O3 C5 H5A 109.1
O3 C5 H5B 109.1
C4 C5 H5A 109.1
C4 C5 H5B 109.1
H5A C5 H5B 107.8
O3 C6 H6A 110.2
O3 C6 H6B 110.2
O3 C6 C7 107.5(2)
H6A C6 H6B 108.5
C7 C6 H6A 110.2
C7 C6 H6B 110.2
O4 C7 C6 107.0(2)
O4 C7 H7A 110.3
O4 C7 H7B 110.3
C6 C7 H7A 110.3
C6 C7 H7B 110.3
H7A C7 H7B 108.6
O4 C8 H8A 110.3
O4 C8 H8B 110.3
O4 C8 C9 107.1(2)
H8A C8 H8B 108.6
C9 C8 H8A 110.3
C9 C8 H8B 110.3
O5 C9 C8 106.6(2)
O5 C9 H9A 110.4
O5 C9 H9B 110.4
C8 C9 H9A 110.4
C8 C9 H9B 110.4
H9A C9 H9B 108.6
O5 C10 H10A 110.2
O5 C10 H10B 110.2
O5 C10 C11 107.4(2)
H10A C10 H10B 108.5
C11 C10 H10A 110.2
C11 C10 H10B 110.2
O6 C11 C10 108.4(2)
O6 C11 H11A 110.0
O6 C11 H11B 110.0
C10 C11 H11A 110.0
C10 C11 H11B 110.0
H11A C11 H11B 108.4
O6 C12 H12A 109.2
O6 C12 H12B 109.2
O6 C12 C13 112.3(2)
H12A C12 H12B 107.9
C13 C12 H12A 109.2
C13 C12 H12B 109.2
O7 C13 C12 107.7(2)
O7 C13 H13A 110.2
O7 C13 H13B 110.2
C12 C13 H13A 110.2
C12 C13 H13B 110.2
H13A C13 H13B 108.5
O7 C14 N4 120.2(2)
O7 C14 N6 113.5(2)
N4 C14 N6 126.4(2)
N4 C15 Cl2 115.19(19)
N5 C15 Cl2 115.6(2)
N5 C15 N4 129.2(2)
N5 C16 O8 111.6(2)
N6 C16 O8 120.7(2)
N6 C16 N5 127.7(2)
C18 C17 O8 123.1(2)
C18 C17 C22 122.3(2)
C22 C17 O8 114.3(2)
C17 C18 H18 120.8
C17 C18 C19 118.3(3)
C19 C18 H18 120.8
C18 C19 H19 119.5
C20 C19 C18 121.0(3)
C20 C19 H19 119.5
C19 C20 H20 120.8
C21 C20 C19 118.4(3)
C21 C20 H20 120.8
C20 C21 O1 119.2(2)
C22 C21 O1 118.0(3)
C22 C21 C20 122.6(3)
C17 C22 H22 121.4
C21 C22 C17 117.3(3)
C21 C22 H22 121.4
O9 C23 H23A 109.5
O9 C23 H23B 109.5
O9 C23 H23C 109.5
H23A C23 H23B 109.5
H23A C23 H23C 109.5
H23B C23 H23C 109.5
H10C O10 H10D 103.3

loop_
_geom_bond_atom_site_label_1
_geom_bond_atom_site_label_2
_geom_bond_distance
Br1 Ca1 2.8481(7)
Br2 Ca1 2.8595(7)
Ca1 O3 2.4909(18)
Ca1 O4 2.4081(19)
Ca1 O5 2.4415(18)
Ca1 O6 2.4530(17)
Ca1 O9 2.376(2)
Cl1 C2 1.739(3)
Cl2 C15 1.731(3)
O1 C1 1.343(3)
O1 C21 1.419(3)
O2 C3 1.318(3)
O2 C4 1.444(3)
O3 C5 1.436(3)
O3 C6 1.435(3)
O4 C7 1.434(3)
O4 C8 1.429(3)
O5 C9 1.446(3)
O5 C10 1.426(3)
O6 C11 1.431(3)
O6 C12 1.434(3)
O7 C13 1.455(3)
O7 C14 1.326(3)
O8 C16 1.342(3)
O8 C17 1.403(3)
O9 H9 0.854(9)
O9 C23 1.415(4)
N1 C1 1.340(3)
N1 C2 1.315(4)
N2 C2 1.311(4)
N2 C3 1.339(3)
N3 C1 1.319(3)
N3 C3 1.340(3)
N4 C14 1.333(3)
N4 C15 1.318(4)
N5 C15 1.313(3)
N5 C16 1.340(3)
N6 C14 1.336(3)
N6 C16 1.312(3)
C4 H4A 0.9900
C4 H4B 0.9900
C4 C5 1.511(4)
C5 H5A 0.9900
C5 H5B 0.9900
C6 H6A 0.9900
C6 H6B 0.9900
C6 C7 1.493(4)
C7 H7A 0.9900
C7 H7B 0.9900
C8 H8A 0.9900
C8 H8B 0.9900
C8 C9 1.493(4)
C9 H9A 0.9900
C9 H9B 0.9900
C10 H10A 0.9900
C10 H10B 0.9900
C10 C11 1.500(4)
C11 H11A 0.9900
C11 H11B 0.9900
C12 H12A 0.9900
C12 H12B 0.9900
C12 C13 1.513(4)
C13 H13A 0.9900
C13 H13B 0.9900
C17 C18 1.372(4)
C17 C22 1.386(4)
C18 H18 0.9500
C18 C19 1.387(4)
C19 H19 0.9500
C19 C20 1.380(4)
C20 H20 0.9500
C20 C21 1.375(4)
C21 C22 1.372(4)
C22 H22 0.9500
C23 H23A 0.9800
C23 H23B 0.9800
C23 H23C 0.9800
O10 H10C 0.8500
O10 H10D 0.8494

loop_
_geom_hbond_atom_site_label_D
_geom_hbond_atom_site_label_H
_geom_hbond_atom_site_label_A
_geom_hbond_distance_DH
_geom_hbond_distance_HA
_geom_hbond_distance_DA
_geom_hbond_angle_DHA
O9 H9 O10 0.854(9) 1.917(12) 2.753(3) 166(3)
O10 H10D Br2 0.85 2.57 3.365(3) 156.6
